data_7008837
loop_
_publ_author_name
'Baber, R. Angharad'
'Charmant, Jonathan P. H.'
'Cook, Alistair J. R.'
'Farthing, Natalie E.'
'Haddow, Mairi F.'
'Norman, Nicholas C.'
'Orpen, A. Guy'
'Russell, Christopher A.'
'Slattery, John M.'

_publ_section_title
;
 Primary amido substituted diborane4 compounds and imidodiborate4
 anions.
;
_journal_issue 19
_journal_name_full 'Dalton transactions (Cambridge, England : 2003)'
_journal_page_first 3137
_journal_page_last 3139
_journal_paper_doi 10.1039/b509653g
_journal_year 2005
_chemical_formula_moiety 'C48 H68 B2 Li4 N4 O4'
_chemical_formula_sum 'C48 H68 B2 Li4 N4 O4'
_chemical_formula_weight 814.44
_space_group_IT_number 61
_symmetry_cell_setting orthorhombic
_symmetry_space_group_name_Hall '-P 2ac 2ab'
_symmetry_space_group_name_H-M 'P b c a'
_atom_sites_solution_hydrogens geom
_atom_sites_solution_primary direct
_atom_sites_solution_secondary difmap
_audit_creation_method SHELXL-97
_cell_angle_alpha 90.00
_cell_angle_beta 90.00
_cell_angle_gamma 90.00
_cell_formula_units_Z 4
_cell_length_a 16.9600(9)
_cell_length_b 15.0470(8)
_cell_length_c 18.4848(10)
_cell_measurement_reflns_used 137
_cell_measurement_temperature 173(2)
_cell_volume 4717.3(4)
_computing_cell_refinement 'Bruker SMART'
_computing_data_collection 'Bruker SMART'
_computing_data_reduction 'Bruker SAINT'
_computing_molecular_graphics 'Bruker SHELXTL'
_computing_publication_material 'Bruker SHELXTL'
_computing_structure_refinement 'SHELXL-97 (Sheldrick, 1997)'
_computing_structure_solution 'SHELXS-97 (Sheldrick, 1990)'
_diffrn_ambient_temperature 173(2)
_diffrn_detector_area_resol_mean 8.2
_diffrn_measured_fraction_theta_full 0.999
_diffrn_measured_fraction_theta_max 0.999
_diffrn_measurement_device_type 'CCD area detector'
_diffrn_measurement_method 'Frames, each covering 0.3 \% in \w'
_diffrn_radiation_monochromator graphite
_diffrn_radiation_source 'fine-focus sealed tube'
_diffrn_radiation_type MoK\a
_diffrn_radiation_wavelength 0.71073
_diffrn_reflns_av_R_equivalents 0.0601
_diffrn_reflns_av_sigmaI/netI 0.0466
_diffrn_reflns_limit_h_max 22
_diffrn_reflns_limit_h_min -11
_diffrn_reflns_limit_k_max 19
_diffrn_reflns_limit_k_min -18
_diffrn_reflns_limit_l_max 24
_diffrn_reflns_limit_l_min -22
_diffrn_reflns_number 29694
_diffrn_reflns_theta_full 27.49
_diffrn_reflns_theta_max 27.49
_diffrn_reflns_theta_min 2.12
_diffrn_standards_decay_% 0
_exptl_absorpt_coefficient_mu 0.070
_exptl_absorpt_correction_T_max 0.990
_exptl_absorpt_correction_T_min 0.840
_exptl_absorpt_correction_type multi-scan
_exptl_absorpt_process_details 'SADABS (Sheldrick, 2003)'
_exptl_crystal_colour colourless
_exptl_crystal_density_diffrn 1.147
_exptl_crystal_density_method 'not measured'
_exptl_crystal_description block
_exptl_crystal_F_000 1752
_exptl_crystal_size_max 0.25
_exptl_crystal_size_mid 0.20
_exptl_crystal_size_min 0.20
_refine_diff_density_max 0.310
_refine_diff_density_min -0.230
_refine_diff_density_rms 0.040
_refine_ls_extinction_method none
_refine_ls_goodness_of_fit_ref 1.008
_refine_ls_hydrogen_treatment constr
_refine_ls_matrix_type full
_refine_ls_number_parameters 330
_refine_ls_number_reflns 5399
_refine_ls_number_restraints 48
_refine_ls_restrained_S_all 1.033
_refine_ls_R_factor_all 0.0900
_refine_ls_R_factor_gt 0.0514
_refine_ls_shift/su_max 0.001
_refine_ls_shift/su_mean 0.000
_refine_ls_structure_factor_coef Fsqd
_refine_ls_weighting_details 'calc w=1/[\s^2^(Fo^2^)+(0.0689P)^2^+1.4690P] where P=(Fo^2^+2Fc^2^)/3'
_refine_ls_weighting_scheme calc
_refine_ls_wR_factor_gt 0.1273
_refine_ls_wR_factor_ref 0.1470
_reflns_number_gt 3535
_reflns_number_total 5399
_reflns_threshold_expression >2\s(I)
_cod_data_source_file b509653g.txt
_cod_data_source_block 7
_cod_depositor_comments
;
The following automatic conversions were performed:
'_symmetry_cell_setting' value 'Orthorhombic' changed to 'orthorhombic'
according to '/home/saulius/struct/CIF-dictionaries/cif_core.dic'
dictionary named 'cif_core.dic' version 2.4.1 from 2010-06-29.

Automatic conversion script
Id: cif_fix_enum 1527 2010-12-29 10:47:43Z saulius 
;
_cod_database_code 7008837

loop_
_symmetry_equiv_pos_as_xyz
'x, y, z'
'-x+1/2, -y, z+1/2'
'-x, y+1/2, -z+1/2'
'x+1/2, -y+1/2, -z'
'-x, -y, -z'
'x-1/2, y, -z-1/2'
'x, -y-1/2, z-1/2'
'-x-1/2, y-1/2, z'

loop_
_atom_site_label
_atom_site_type_symbol
_atom_site_fract_x
_atom_site_fract_y
_atom_site_fract_z
_atom_site_U_iso_or_equiv
_atom_site_adp_type
_atom_site_occupancy
_atom_site_symmetry_multiplicity
_atom_site_calc_flag
_atom_site_refinement_flags
_atom_site_disorder_assembly
_atom_site_disorder_group
B1 B 0.03584(11) 0.98794(12) 0.46493(11) 0.0258(4) Uani 1 1 d . . .
C30 C 0.03425(10) 0.95998(11) 0.32754(9) 0.0266(4) Uani 1 1 d . . .
C31 C 0.01126(11) 0.88877(12) 0.28160(10) 0.0320(4) Uani 1 1 d . . .
C32 C 0.04395(12) 0.87939(13) 0.21324(10) 0.0390(5) Uani 1 1 d . . .
H32 H 0.0289 0.8302 0.1841 0.047 Uiso 1 1 calc R . .
C33 C 0.09773(13) 0.93967(14) 0.18665(11) 0.0429(5) Uani 1 1 d . . .
H33 H 0.1213 0.9313 0.1405 0.051 Uiso 1 1 calc R . .
C34 C 0.11666(12) 1.01287(13) 0.22879(11) 0.0386(5) Uani 1 1 d . . .
H34 H 0.1521 1.0561 0.2101 0.046 Uiso 1 1 calc R . .
C35 C 0.08534(11) 1.02482(11) 0.29755(10) 0.0304(4) Uani 1 1 d . . .
C36 C -0.04998(12) 0.82331(13) 0.30708(11) 0.0423(5) Uani 1 1 d . . .
H36A H -0.0618 0.7813 0.2681 0.063 Uiso 1 1 calc R . .
H36B H -0.0981 0.8553 0.3206 0.063 Uiso 1 1 calc R . .
H36C H -0.0298 0.7908 0.3491 0.063 Uiso 1 1 calc R . .
C37 C 0.10153(12) 1.11034(12) 0.33691(11) 0.0367(4) Uani 1 1 d . . .
H37A H 0.1358 1.1480 0.3073 0.055 Uiso 1 1 calc R . .
H37B H 0.1276 1.0974 0.3830 0.055 Uiso 1 1 calc R . .
H37C H 0.0517 1.1413 0.3461 0.055 Uiso 1 1 calc R . .
C38 C 0.18517(10) 0.96906(12) 0.45368(9) 0.0281(4) Uani 1 1 d . A .
C39 C 0.19521(10) 0.88601(12) 0.41861(10) 0.0314(4) Uani 1 1 d . . .
C40 C 0.26389(11) 0.86923(13) 0.37943(10) 0.0394(5) Uani 1 1 d . . .
H40 H 0.2691 0.8142 0.3546 0.047 Uiso 1 1 calc R . .
C41 C 0.32451(12) 0.93024(15) 0.37565(11) 0.0437(5) Uani 1 1 d . . .
H41 H 0.3695 0.9192 0.3464 0.052 Uiso 1 1 calc R . .
C42 C 0.31853(11) 1.00767(14) 0.41528(11) 0.0397(5) Uani 1 1 d . . .
H42 H 0.3613 1.0484 0.4154 0.048 Uiso 1 1 calc R . .
C43 C 0.25110(10) 1.02740(12) 0.45508(10) 0.0334(4) Uani 1 1 d . . .
C44 C 0.13432(12) 0.81403(12) 0.42685(11) 0.0378(5) Uani 1 1 d . . .
H44A H 0.1213 0.8067 0.4782 0.057 Uiso 1 1 calc R . .
H44B H 0.1553 0.7580 0.4078 0.057 Uiso 1 1 calc R . .
H44C H 0.0867 0.8304 0.3999 0.057 Uiso 1 1 calc R . .
C45 C 0.24757(12) 1.11110(13) 0.49924(12) 0.0428(5) Uani 1 1 d . . .
H45A H 0.2997 1.1392 0.5000 0.064 Uiso 1 1 calc R . .
H45B H 0.2314 1.0967 0.5488 0.064 Uiso 1 1 calc R . .
H45C H 0.2093 1.1521 0.4777 0.064 Uiso 1 1 calc R . .
Li1 Li -0.08386(18) 1.0546(2) 0.41494(17) 0.0348(7) Uani 1 1 d . . .
Li2 Li -0.07888(18) 0.8955(2) 0.45584(17) 0.0339(7) Uani 1 1 d . . .
N1 N 0.00027(8) 0.96808(9) 0.39596(7) 0.0262(3) Uani 1 1 d . A .
N2 N 0.11624(8) 0.99233(9) 0.49053(8) 0.0270(3) Uani 1 1 d . . .
O1 O -0.1171(6) 1.1406(8) 0.3465(6) 0.0302(17) Uani 0.415(16) 1 d PDU A 1
C10 C -0.1738(8) 1.2066(9) 0.3630(7) 0.036(2) Uani 0.415(16) 1 d PDU A 1
H10A H -0.1478 1.2595 0.3842 0.043 Uiso 0.415(16) 1 calc PR A 1
H10B H -0.2126 1.1834 0.3983 0.043 Uiso 0.415(16) 1 calc PR A 1
C11 C -0.2137(12) 1.2303(14) 0.2941(8) 0.046(4) Uani 0.415(16) 1 d PDU A 1
H11A H -0.2129 1.2954 0.2864 0.055 Uiso 0.415(16) 1 calc PR A 1
H11B H -0.2691 1.2098 0.2943 0.055 Uiso 0.415(16) 1 calc PR A 1
C12 C -0.1674(6) 1.1838(8) 0.2366(4) 0.051(2) Uani 0.415(16) 1 d PDU A 1
H12A H -0.2025 1.1442 0.2084 0.061 Uiso 0.415(16) 1 calc PR A 1
H12B H -0.1440 1.2279 0.2032 0.061 Uiso 0.415(16) 1 calc PR A 1
C13 C -0.1083(4) 1.1344(6) 0.2694(5) 0.0354(17) Uani 0.415(16) 1 d PDU A 1
H13A H -0.0560 1.1574 0.2549 0.042 Uiso 0.415(16) 1 calc PR A 1
H13B H -0.1120 1.0715 0.2541 0.042 Uiso 0.415(16) 1 calc PR A 1
O1' O -0.1279(7) 1.1330(8) 0.3487(5) 0.070(3) Uani 0.585(16) 1 d PDU A 2
C10' C -0.1910(7) 1.1909(8) 0.3583(5) 0.061(3) Uani 0.585(16) 1 d PDU A 2
H10C H -0.1731 1.2447 0.3844 0.073 Uiso 0.585(16) 1 calc PR A 2
H10D H -0.2324 1.1617 0.3877 0.073 Uiso 0.585(16) 1 calc PR A 2
C11' C -0.2237(8) 1.2162(10) 0.2861(6) 0.040(2) Uani 0.585(16) 1 d PDU A 2
H11C H -0.2059 1.2762 0.2712 0.048 Uiso 0.585(16) 1 calc PR A 2
H11D H -0.2821 1.2143 0.2858 0.048 Uiso 0.585(16) 1 calc PR A 2
C12' C -0.1890(4) 1.1452(6) 0.2386(3) 0.0487(16) Uani 0.585(16) 1 d PDU A 2
H12C H -0.2306 1.1022 0.2247 0.058 Uiso 0.585(16) 1 calc PR A 2
H12D H -0.1676 1.1722 0.1939 0.058 Uiso 0.585(16) 1 calc PR A 2
C13' C -0.1314(7) 1.1031(7) 0.2745(4) 0.082(3) Uani 0.585(16) 1 d PDU A 2
H13C H -0.0802 1.1147 0.2504 0.099 Uiso 0.585(16) 1 calc PR A 2
H13D H -0.1411 1.0382 0.2733 0.099 Uiso 0.585(16) 1 calc PR A 2
O2 O -0.07873(7) 0.76805(8) 0.48246(7) 0.0363(3) Uani 1 1 d . . .
C20 C -0.03324(11) 0.72849(12) 0.53945(10) 0.0348(4) Uani 1 1 d . A .
H20A H -0.0660 0.7201 0.5832 0.042 Uiso 1 1 calc R . .
H20B H 0.0123 0.7666 0.5520 0.042 Uiso 1 1 calc R . .
C21 C -0.00545(13) 0.63959(14) 0.51032(13) 0.0475(5) Uani 1 1 d . . .
H21A H -0.0080 0.5932 0.5482 0.057 Uiso 1 1 calc R A .
H21B H 0.0493 0.6437 0.4921 0.057 Uiso 1 1 calc R . .
C22 C -0.06271(16) 0.61906(14) 0.44886(13) 0.0575(6) Uani 1 1 d . A .
H22A H -0.0350 0.6174 0.4018 0.069 Uiso 1 1 calc R . .
H22B H -0.0893 0.5613 0.4568 0.069 Uiso 1 1 calc R . .
C23 C -0.12119(13) 0.69464(14) 0.45124(12) 0.0442(5) Uani 1 1 d . A .
H23A H -0.1398 0.7096 0.4020 0.053 Uiso 1 1 calc R . .
H23B H -0.1673 0.6788 0.4815 0.053 Uiso 1 1 calc R . .

loop_
_atom_site_aniso_label
_atom_site_aniso_U_11
_atom_site_aniso_U_22
_atom_site_aniso_U_33
_atom_site_aniso_U_23
_atom_site_aniso_U_13
_atom_site_aniso_U_12
B1 0.0258(10) 0.0229(9) 0.0288(10) 0.0027(7) -0.0010(8) -0.0002(8)
C30 0.0244(9) 0.0291(8) 0.0264(9) 0.0024(7) -0.0034(7) 0.0051(7)
C31 0.0342(10) 0.0335(9) 0.0282(9) 0.0002(7) -0.0059(7) 0.0028(8)
C32 0.0511(12) 0.0376(10) 0.0282(10) -0.0027(8) -0.0051(8) 0.0022(9)
C33 0.0555(13) 0.0468(12) 0.0264(10) 0.0003(8) 0.0071(9) 0.0036(10)
C34 0.0447(12) 0.0378(11) 0.0335(10) 0.0075(8) 0.0052(9) -0.0021(9)
C35 0.0317(10) 0.0297(9) 0.0298(9) 0.0035(7) -0.0030(8) 0.0029(7)
C36 0.0446(12) 0.0434(11) 0.0389(11) -0.0074(9) -0.0027(9) -0.0101(9)
C37 0.0435(11) 0.0320(10) 0.0348(11) 0.0054(8) 0.0015(8) -0.0044(8)
C38 0.0234(9) 0.0352(9) 0.0256(9) 0.0043(7) -0.0039(7) 0.0018(7)
C39 0.0288(9) 0.0370(10) 0.0284(9) 0.0030(8) -0.0052(7) 0.0066(8)
C40 0.0352(11) 0.0462(11) 0.0366(11) -0.0030(9) -0.0028(8) 0.0143(9)
C41 0.0297(10) 0.0615(14) 0.0397(12) 0.0050(10) 0.0067(9) 0.0097(10)
C42 0.0244(9) 0.0502(12) 0.0445(12) 0.0074(9) 0.0003(8) -0.0001(8)
C43 0.0249(9) 0.0383(10) 0.0368(10) 0.0054(8) -0.0031(8) 0.0013(8)
C44 0.0384(11) 0.0313(10) 0.0436(12) -0.0019(8) -0.0039(9) 0.0044(8)
C45 0.0273(10) 0.0433(11) 0.0578(13) -0.0034(10) -0.0018(9) -0.0075(8)
Li1 0.0348(17) 0.0372(17) 0.0324(17) 0.0042(13) -0.0021(13) 0.0063(13)
Li2 0.0327(17) 0.0307(15) 0.0384(17) -0.0016(13) -0.0001(13) -0.0021(13)
N1 0.0247(7) 0.0269(7) 0.0270(8) 0.0008(6) -0.0011(6) 0.0008(6)
N2 0.0246(7) 0.0276(7) 0.0286(8) 0.0013(6) -0.0006(6) 0.0011(6)
O1 0.028(3) 0.034(3) 0.029(3) 0.005(3) -0.003(2) 0.013(2)
C10 0.029(5) 0.039(3) 0.039(4) 0.004(3) -0.012(3) 0.009(3)
C11 0.043(6) 0.038(5) 0.057(6) -0.004(4) -0.026(4) 0.006(5)
C12 0.060(5) 0.061(5) 0.032(3) 0.014(3) -0.015(3) -0.009(4)
C13 0.040(3) 0.036(4) 0.031(3) 0.004(3) 0.006(2) 0.008(3)
O1' 0.091(6) 0.082(6) 0.036(3) 0.005(3) -0.004(3) 0.048(4)
C10' 0.041(5) 0.098(7) 0.045(3) -0.012(4) -0.005(3) 0.035(5)
C11' 0.036(4) 0.044(5) 0.041(3) -0.003(3) -0.015(3) 0.004(4)
C12' 0.044(3) 0.058(4) 0.044(2) -0.009(3) -0.007(2) 0.006(2)
C13' 0.148(8) 0.063(5) 0.036(3) -0.008(3) -0.015(4) 0.048(5)
O2 0.0355(7) 0.0300(6) 0.0433(8) 0.0038(6) -0.0071(6) -0.0030(5)
C20 0.0351(10) 0.0328(9) 0.0365(11) 0.0004(8) -0.0059(8) 0.0006(8)
C21 0.0477(13) 0.0390(11) 0.0559(14) -0.0055(10) -0.0005(10) 0.0092(10)
C22 0.0896(19) 0.0386(12) 0.0442(13) -0.0070(10) -0.0040(12) -0.0049(12)
C23 0.0455(12) 0.0451(12) 0.0420(12) 0.0068(9) -0.0118(9) -0.0165(10)

loop_
_atom_type_symbol
_atom_type_description
_atom_type_scat_dispersion_real
_atom_type_scat_dispersion_imag
_atom_type_scat_source
C C 0.0033 0.0016 'International Tables Vol C Tables 4.2.6.8 and 6.1.1.4'
H H 0.0000 0.0000 'International Tables Vol C Tables 4.2.6.8 and 6.1.1.4'
Li Li -0.0003 0.0001 'International Tables Vol C Tables 4.2.6.8 and 6.1.1.4'
B B 0.0013 0.0007 'International Tables Vol C Tables 4.2.6.8 and 6.1.1.4'
N N 0.0061 0.0033 'International Tables Vol C Tables 4.2.6.8 and 6.1.1.4'
O O 0.0106 0.0060 'International Tables Vol C Tables 4.2.6.8 and 6.1.1.4'

loop_
_geom_angle_atom_site_label_1
_geom_angle_atom_site_label_2
_geom_angle_atom_site_label_3
_geom_angle
_geom_angle_site_symmetry_1
_geom_angle_site_symmetry_3
_geom_angle_publ_flag
N1 B1 N2 133.95(16) . . ?
N1 B1 B1 113.14(18) . 5_576 ?
N2 B1 B1 112.90(18) . 5_576 ?
N1 B1 Li2 58.55(12) . . ?
N2 B1 Li2 144.62(15) . . ?
B1 B1 Li2 67.81(13) 5_576 . ?
N1 B1 Li2 144.97(14) . 5_576 ?
N2 B1 Li2 58.63(11) . 5_576 ?
B1 B1 Li2 67.75(13) 5_576 5_576 ?
Li2 B1 Li2 135.55(10) . 5_576 ?
N1 B1 Li1 53.39(11) . . ?
N2 B1 Li1 152.67(15) . . ?
B1 B1 Li1 68.39(13) 5_576 . ?
Li2 B1 Li1 62.48(11) . . ?
Li2 B1 Li1 100.57(13) 5_576 . ?
N1 B1 Li1 152.40(15) . 5_576 ?
N2 B1 Li1 53.23(11) . 5_576 ?
B1 B1 Li1 68.12(13) 5_576 5_576 ?
Li2 B1 Li1 100.46(13) . 5_576 ?
Li2 B1 Li1 62.39(11) 5_576 5_576 ?
Li1 B1 Li1 136.51(10) . 5_576 ?
N1 C30 C35 123.14(15) . . ?
N1 C30 C31 119.60(16) . . ?
C35 C30 C31 116.93(16) . . ?
C32 C31 C30 120.75(17) . . ?
C32 C31 C36 119.57(17) . . ?
C30 C31 C36 119.68(16) . . ?
C33 C32 C31 121.51(18) . . ?
C33 C32 H32 119.2 . . ?
C31 C32 H32 119.2 . . ?
C32 C33 C34 118.43(18) . . ?
C32 C33 H33 120.8 . . ?
C34 C33 H33 120.8 . . ?
C33 C34 C35 121.89(18) . . ?
C33 C34 H34 119.1 . . ?
C35 C34 H34 119.1 . . ?
C34 C35 C30 120.14(17) . . ?
C34 C35 C37 118.93(17) . . ?
C30 C35 C37 120.76(16) . . ?
C31 C36 H36A 109.5 . . ?
C31 C36 H36B 109.5 . . ?
H36A C36 H36B 109.5 . . ?
C31 C36 H36C 109.5 . . ?
H36A C36 H36C 109.5 . . ?
H36B C36 H36C 109.5 . . ?
C35 C37 H37A 109.5 . . ?
C35 C37 H37B 109.5 . . ?
H37A C37 H37B 109.5 . . ?
C35 C37 H37C 109.5 . . ?
H37A C37 H37C 109.5 . . ?
H37B C37 H37C 109.5 . . ?
N2 C38 C39 122.96(16) . . ?
N2 C38 C43 119.62(16) . . ?
C39 C38 C43 117.26(16) . . ?
C40 C39 C38 119.82(17) . . ?
C40 C39 C44 119.71(17) . . ?
C38 C39 C44 120.38(16) . . ?
C41 C40 C39 121.87(18) . . ?
C41 C40 H40 119.1 . . ?
C39 C40 H40 119.1 . . ?
C42 C41 C40 118.69(18) . . ?
C42 C41 H41 120.7 . . ?
C40 C41 H41 120.7 . . ?
C41 C42 C43 121.40(18) . . ?
C41 C42 H42 119.3 . . ?
C43 C42 H42 119.3 . . ?
C42 C43 C38 120.33(18) . . ?
C42 C43 C45 119.92(17) . . ?
C38 C43 C45 119.75(16) . . ?
C39 C44 H44A 109.5 . . ?
C39 C44 H44B 109.5 . . ?
H44A C44 H44B 109.5 . . ?
C39 C44 H44C 109.5 . . ?
H44A C44 H44C 109.5 . . ?
H44B C44 H44C 109.5 . . ?
C43 C45 H45A 109.5 . . ?
C43 C45 H45B 109.5 . . ?
H45A C45 H45B 109.5 . . ?
C43 C45 H45C 109.5 . . ?
H45A C45 H45C 109.5 . . ?
H45B C45 H45C 109.5 . . ?
O1' Li1 O1 6.6(7) . . ?
O1' Li1 N2 134.7(4) . 5_576 ?
O1 Li1 N2 139.2(4) . 5_576 ?
O1' Li1 N1 126.6(4) . . ?
O1 Li1 N1 123.4(4) . . ?
N2 Li1 N1 97.10(14) 5_576 . ?
O1' Li1 B1 147.5(4) . . ?
O1 Li1 B1 141.2(4) . . ?
N2 Li1 B1 75.42(12) 5_576 . ?
N1 Li1 B1 36.12(8) . . ?
O1' Li1 B1 153.8(4) . 5_576 ?
O1 Li1 B1 151.9(4) . 5_576 ?
N2 Li1 B1 36.13(8) 5_576 5_576 ?
N1 Li1 B1 75.35(11) . 5_576 ?
B1 Li1 B1 43.49(10) . 5_576 ?
O1' Li1 Li2 144.8(4) . . ?
O1 Li1 Li2 149.5(4) . . ?
N2 Li1 Li2 53.03(11) 5_576 . ?
N1 Li1 Li2 52.93(11) . . ?
B1 Li1 Li2 57.82(11) . . ?
B1 Li1 Li2 57.79(11) 5_576 . ?
O2 Li2 N1 130.39(17) . . ?
O2 Li2 N2 132.47(17) . 5_576 ?
N1 Li2 N2 91.42(13) . 5_576 ?
O2 Li2 B1 122.92(16) . . ?
N1 Li2 B1 36.78(8) . . ?
N2 Li2 B1 74.95(11) 5_576 . ?
O2 Li2 B1 123.78(16) . 5_576 ?
N1 Li2 B1 75.01(11) . 5_576 ?
N2 Li2 B1 36.84(8) 5_576 5_576 ?
B1 Li2 B1 44.45(10) . 5_576 ?
O2 Li2 Li1 176.36(18) . . ?
N1 Li2 Li1 49.70(10) . . ?
N2 Li2 Li1 49.67(11) 5_576 . ?
B1 Li2 Li1 59.70(11) . . ?
B1 Li2 Li1 59.81(11) 5_576 . ?
C30 N1 B1 130.30(15) . . ?
C30 N1 Li1 121.35(14) . . ?
B1 N1 Li1 90.50(14) . . ?
C30 N1 Li2 135.39(14) . . ?
B1 N1 Li2 84.68(13) . . ?
Li1 N1 Li2 77.37(13) . . ?
C38 N2 B1 128.19(15) . . ?
C38 N2 Li1 125.29(14) . 5_576 ?
B1 N2 Li1 90.64(14) . 5_576 ?
C38 N2 Li2 134.27(14) . 5_576 ?
B1 N2 Li2 84.53(13) . 5_576 ?
Li1 N2 Li2 77.30(14) 5_576 5_576 ?
C10 O1 C13 109.4(8) . . ?
C10 O1 Li1 122.5(9) . . ?
C13 O1 Li1 125.9(8) . . ?
O1 C10 C11 107.0(9) . . ?
O1 C10 H10A 110.3 . . ?
C11 C10 H10A 110.3 . . ?
O1 C10 H10B 110.3 . . ?
C11 C10 H10B 110.3 . . ?
H10A C10 H10B 108.6 . . ?
C10 C11 C12 104.9(9) . . ?
C10 C11 H11A 110.8 . . ?
C12 C11 H11A 110.8 . . ?
C10 C11 H11B 110.8 . . ?
C12 C11 H11B 110.8 . . ?
H11A C11 H11B 108.8 . . ?
C13 C12 C11 108.6(7) . . ?
C13 C12 H12A 110.0 . . ?
C11 C12 H12A 110.0 . . ?
C13 C12 H12B 110.0 . . ?
C11 C12 H12B 110.0 . . ?
H12A C12 H12B 108.3 . . ?
C12 C13 O1 108.8(7) . . ?
C12 C13 H13A 109.9 . . ?
O1 C13 H13A 109.9 . . ?
C12 C13 H13B 109.9 . . ?
O1 C13 H13B 109.9 . . ?
H13A C13 H13B 108.3 . . ?
C10' O1' C13' 106.5(7) . . ?
C10' O1' Li1 128.5(8) . . ?
C13' O1' Li1 116.4(7) . . ?
O1' C10' C11' 109.3(7) . . ?
O1' C10' H10C 109.8 . . ?
C11' C10' H10C 109.8 . . ?
O1' C10' H10D 109.8 . . ?
C11' C10' H10D 109.8 . . ?
H10C C10' H10D 108.3 . . ?
C10' C11' C12' 101.2(7) . . ?
C10' C11' H11C 111.5 . . ?
C12' C11' H11C 111.5 . . ?
C10' C11' H11D 111.5 . . ?
C12' C11' H11D 111.5 . . ?
H11C C11' H11D 109.3 . . ?
C13' C12' C11' 109.5(6) . . ?
C13' C12' H12C 109.8 . . ?
C11' C12' H12C 109.8 . . ?
C13' C12' H12D 109.8 . . ?
C11' C12' H12D 109.8 . . ?
H12C C12' H12D 108.2 . . ?
C12' C13' O1' 110.6(6) . . ?
C12' C13' H13C 109.5 . . ?
O1' C13' H13C 109.5 . . ?
C12' C13' H13D 109.5 . . ?
O1' C13' H13D 109.5 . . ?
H13C C13' H13D 108.1 . . ?
C20 O2 C23 104.18(13) . . ?
C20 O2 Li2 125.80(14) . . ?
C23 O2 Li2 130.02(15) . . ?
O2 C20 C21 105.79(15) . . ?
O2 C20 H20A 110.6 . . ?
C21 C20 H20A 110.6 . . ?
O2 C20 H20B 110.6 . . ?
C21 C20 H20B 110.6 . . ?
H20A C20 H20B 108.7 . . ?
C20 C21 C22 104.19(17) . . ?
C20 C21 H21A 110.9 . . ?
C22 C21 H21A 110.9 . . ?
C20 C21 H21B 110.9 . . ?
C22 C21 H21B 110.9 . . ?
H21A C21 H21B 108.9 . . ?
C23 C22 C21 104.11(17) . . ?
C23 C22 H22A 110.9 . . ?
C21 C22 H22A 110.9 . . ?
C23 C22 H22B 110.9 . . ?
C21 C22 H22B 110.9 . . ?
H22A C22 H22B 109.0 . . ?
O2 C23 C22 105.13(16) . . ?
O2 C23 H23A 110.7 . . ?
C22 C23 H23A 110.7 . . ?
O2 C23 H23B 110.7 . . ?
C22 C23 H23B 110.7 . . ?
H23A C23 H23B 108.8 . . ?

loop_
_geom_bond_atom_site_label_1
_geom_bond_atom_site_label_2
_geom_bond_distance
_geom_bond_site_symmetry_2
_geom_bond_publ_flag
B1 N1 1.442(2) . ?
B1 N2 1.445(2) . ?
B1 B1 1.814(4) 5_576 ?
B1 Li2 2.398(4) . ?
B1 Li2 2.399(4) 5_576 ?
B1 Li1 2.446(4) . ?
B1 Li1 2.450(4) 5_576 ?
C30 N1 1.395(2) . ?
C30 C35 1.418(2) . ?
C30 C31 1.422(2) . ?
C31 C32 1.387(3) . ?
C31 C36 1.507(3) . ?
C32 C33 1.377(3) . ?
C32 H32 0.9500 . ?
C33 C34 1.387(3) . ?
C33 H33 0.9500 . ?
C34 C35 1.389(3) . ?
C34 H34 0.9500 . ?
C35 C37 1.503(3) . ?
C36 H36A 0.9800 . ?
C36 H36B 0.9800 . ?
C36 H36C 0.9800 . ?
C37 H37A 0.9800 . ?
C37 H37B 0.9800 . ?
C37 H37C 0.9800 . ?
C38 N2 1.398(2) . ?
C38 C39 1.418(3) . ?
C38 C43 1.422(2) . ?
C39 C40 1.395(3) . ?
C39 C44 1.504(3) . ?
C40 C41 1.380(3) . ?
C40 H40 0.9500 . ?
C41 C42 1.380(3) . ?
C41 H41 0.9500 . ?
C42 C43 1.392(3) . ?
C42 H42 0.9500 . ?
C43 C45 1.502(3) . ?
C44 H44A 0.9800 . ?
C44 H44B 0.9800 . ?
C44 H44C 0.9800 . ?
C45 H45A 0.9800 . ?
C45 H45B 0.9800 . ?
C45 H45C 0.9800 . ?
Li1 O1' 1.857(10) . ?
Li1 O1 1.896(11) . ?
Li1 N2 1.963(3) 5_576 ?
Li1 N1 1.963(3) . ?
Li1 B1 2.450(4) 5_576 ?
Li1 Li2 2.512(4) . ?
Li2 O2 1.980(3) . ?
Li2 N1 2.054(3) . ?
Li2 N2 2.057(3) 5_576 ?
Li2 B1 2.399(4) 5_576 ?
N2 Li1 1.963(3) 5_576 ?
N2 Li2 2.057(3) 5_576 ?
O1 C10 1.415(10) . ?
O1 C13 1.435(10) . ?
C10 C11 1.487(11) . ?
C10 H10A 0.9900 . ?
C10 H10B 0.9900 . ?
C11 C12 1.494(12) . ?
C11 H11A 0.9900 . ?
C11 H11B 0.9900 . ?
C12 C13 1.388(8) . ?
C12 H12A 0.9900 . ?
C12 H12B 0.9900 . ?
C13 H13A 0.9900 . ?
C13 H13B 0.9900 . ?
O1' C10' 1.391(9) . ?
O1' C13' 1.446(9) . ?
C10' C11' 1.497(9) . ?
C10' H10C 0.9900 . ?
C10' H10D 0.9900 . ?
C11' C12' 1.503(8) . ?
C11' H11C 0.9900 . ?
C11' H11D 0.9900 . ?
C12' C13' 1.340(7) . ?
C12' H12C 0.9900 . ?
C12' H12D 0.9900 . ?
C13' H13C 0.9900 . ?
C13' H13D 0.9900 . ?
O2 C20 1.435(2) . ?
O2 C23 1.439(2) . ?
C20 C21 1.517(3) . ?
C20 H20A 0.9900 . ?
C20 H20B 0.9900 . ?
C21 C22 1.526(3) . ?
C21 H21A 0.9900 . ?
C21 H21B 0.9900 . ?
C22 C23 1.510(3) . ?
C22 H22A 0.9900 . ?
C22 H22B 0.9900 . ?
C23 H23A 0.9900 . ?
C23 H23B 0.9900 . ?

loop_
_geom_torsion_atom_site_label_1
_geom_torsion_atom_site_label_2
_geom_torsion_atom_site_label_3
_geom_torsion_atom_site_label_4
_geom_torsion
_geom_torsion_site_symmetry_1
_geom_torsion_site_symmetry_2
_geom_torsion_site_symmetry_3
_geom_torsion_site_symmetry_4
_geom_torsion_publ_flag
N1 C30 C31 C32 179.78(16) . . . . ?
C35 C30 C31 C32 6.2(3) . . . . ?
N1 C30 C31 C36 0.5(2) . . . . ?
C35 C30 C31 C36 -173.12(16) . . . . ?
C30 C31 C32 C33 -1.9(3) . . . . ?
C36 C31 C32 C33 177.36(19) . . . . ?
C31 C32 C33 C34 -2.5(3) . . . . ?
C32 C33 C34 C35 2.5(3) . . . . ?
C33 C34 C35 C30 1.9(3) . . . . ?
C33 C34 C35 C37 -173.50(19) . . . . ?
N1 C30 C35 C34 -179.48(16) . . . . ?
C31 C30 C35 C34 -6.1(3) . . . . ?
N1 C30 C35 C37 -4.2(3) . . . . ?
C31 C30 C35 C37 169.18(16) . . . . ?
N2 C38 C39 C40 176.42(16) . . . . ?
C43 C38 C39 C40 -8.3(2) . . . . ?
N2 C38 C39 C44 -7.0(3) . . . . ?
C43 C38 C39 C44 168.31(16) . . . . ?
C38 C39 C40 C41 2.4(3) . . . . ?
C44 C39 C40 C41 -174.19(18) . . . . ?
C39 C40 C41 C42 3.8(3) . . . . ?
C40 C41 C42 C43 -3.9(3) . . . . ?
C41 C42 C43 C38 -2.3(3) . . . . ?
C41 C42 C43 C45 178.29(18) . . . . ?
N2 C38 C43 C42 -176.29(16) . . . . ?
C39 C38 C43 C42 8.2(3) . . . . ?
N2 C38 C43 C45 3.2(3) . . . . ?
C39 C38 C43 C45 -172.33(16) . . . . ?
N1 B1 Li1 O1' -74.3(7) . . . . ?
N2 B1 Li1 O1' 42.2(8) . . . . ?
B1 B1 Li1 O1' 140.5(7) 5_576 . . . ?
Li2 B1 Li1 O1' -144.1(7) . . . . ?
Li2 B1 Li1 O1' 79.7(7) 5_576 . . . ?
Li1 B1 Li1 O1' 140.5(7) 5_576 . . . ?
N1 B1 Li1 O1 -77.5(6) . . . . ?
N2 B1 Li1 O1 38.9(7) . . . . ?
B1 B1 Li1 O1 137.3(6) 5_576 . . . ?
Li2 B1 Li1 O1 -147.3(6) . . . . ?
Li2 B1 Li1 O1 76.5(6) 5_576 . . . ?
Li1 B1 Li1 O1 137.3(6) 5_576 . . . ?
N1 B1 Li1 N2 124.97(16) . . . 5_576 ?
N2 B1 Li1 N2 -118.6(3) . . . 5_576 ?
B1 B1 Li1 N2 -20.21(12) 5_576 . . 5_576 ?
Li2 B1 Li1 N2 55.21(12) . . . 5_576 ?
Li2 B1 Li1 N2 -80.98(13) 5_576 . . 5_576 ?
Li1 B1 Li1 N2 -20.21(12) 5_576 . . 5_576 ?
N2 B1 Li1 N1 116.5(4) . . . . ?
B1 B1 Li1 N1 -145.19(19) 5_576 . . . ?
Li2 B1 Li1 N1 -69.76(14) . . . . ?
Li2 B1 Li1 N1 154.04(16) 5_576 . . . ?
Li1 B1 Li1 N1 -145.19(19) 5_576 . . . ?
N1 B1 Li1 B1 145.19(19) . . . 5_576 ?
N2 B1 Li1 B1 -98.3(4) . . . 5_576 ?
Li2 B1 Li1 B1 75.42(14) . . . 5_576 ?
Li2 B1 Li1 B1 -60.77(13) 5_576 . . 5_576 ?
Li1 B1 Li1 B1 0.0 5_576 . . 5_576 ?
N1 B1 Li1 Li2 69.76(14) . . . . ?
N2 B1 Li1 Li2 -173.8(3) . . . . ?
B1 B1 Li1 Li2 -75.42(14) 5_576 . . . ?
Li2 B1 Li1 Li2 -136.19(10) 5_576 . . . ?
Li1 B1 Li1 Li2 -75.42(14) 5_576 . . . ?
N1 B1 Li2 O2 115.0(2) . . . . ?
N2 B1 Li2 O2 -7.9(4) . . . . ?
B1 B1 Li2 O2 -106.6(2) 5_576 . . . ?
Li2 B1 Li2 O2 -106.6(2) 5_576 . . . ?
Li1 B1 Li2 O2 177.0(2) . . . . ?
Li1 B1 Li2 O2 -45.6(2) 5_576 . . . ?
N2 B1 Li2 N1 -122.9(3) . . . . ?
B1 B1 Li2 N1 138.34(18) 5_576 . . . ?
Li2 B1 Li2 N1 138.34(18) 5_576 . . . ?
Li1 B1 Li2 N1 61.99(13) . . . . ?
Li1 B1 Li2 N1 -160.65(15) 5_576 . . . ?
N1 B1 Li2 N2 -113.74(14) . . . 5_576 ?
N2 B1 Li2 N2 123.3(2) . . . 5_576 ?
B1 B1 Li2 N2 24.60(12) 5_576 . . 5_576 ?
Li2 B1 Li2 N2 24.60(12) 5_576 . . 5_576 ?
Li1 B1 Li2 N2 -51.75(11) . . . 5_576 ?
Li1 B1 Li2 N2 85.61(13) 5_576 . . 5_576 ?
N1 B1 Li2 B1 -138.34(18) . . . 5_576 ?
N2 B1 Li2 B1 98.7(3) . . . 5_576 ?
Li2 B1 Li2 B1 0.0 5_576 . . 5_576 ?
Li1 B1 Li2 B1 -76.35(14) . . . 5_576 ?
Li1 B1 Li2 B1 61.01(13) 5_576 . . 5_576 ?
N1 B1 Li2 Li1 -61.99(13) . . . . ?
N2 B1 Li2 Li1 175.1(3) . . . . ?
B1 B1 Li2 Li1 76.35(14) 5_576 . . . ?
Li2 B1 Li2 Li1 76.35(14) 5_576 . . . ?
Li1 B1 Li2 Li1 137.36(10) 5_576 . . . ?
O1' Li1 Li2 N1 102.9(6) . . . . ?
O1 Li1 Li2 N1 94.3(8) . . . . ?
N2 Li1 Li2 N1 -139.70(17) 5_576 . . . ?
B1 Li1 Li2 N1 -43.88(9) . . . . ?
B1 Li1 Li2 N1 -95.81(13) 5_576 . . . ?
O1' Li1 Li2 N2 -117.4(7) . . . 5_576 ?
O1 Li1 Li2 N2 -126.0(8) . . . 5_576 ?
N1 Li1 Li2 N2 139.70(17) . . . 5_576 ?
B1 Li1 Li2 N2 95.82(13) . . . 5_576 ?
B1 Li1 Li2 N2 43.89(9) 5_576 . . 5_576 ?
O1' Li1 Li2 B1 146.8(7) . . . . ?
O1 Li1 Li2 B1 138.2(8) . . . . ?
N2 Li1 Li2 B1 -95.82(13) 5_576 . . . ?
N1 Li1 Li2 B1 43.88(9) . . . . ?
B1 Li1 Li2 B1 -51.93(11) 5_576 . . . ?
O1' Li1 Li2 B1 -161.3(7) . . . 5_576 ?
O1 Li1 Li2 B1 -169.9(8) . . . 5_576 ?
N2 Li1 Li2 B1 -43.89(9) 5_576 . . 5_576 ?
N1 Li1 Li2 B1 95.81(13) . . . 5_576 ?
B1 Li1 Li2 B1 51.93(11) . . . 5_576 ?
C35 C30 N1 B1 -50.5(3) . . . . ?
C31 C30 N1 B1 136.33(18) . . . . ?
C35 C30 N1 Li1 71.5(2) . . . . ?
C31 C30 N1 Li1 -101.67(19) . . . . ?
C35 C30 N1 Li2 176.16(17) . . . . ?
C31 C30 N1 Li2 3.0(3) . . . . ?
N2 B1 N1 C30 -11.6(3) . . . . ?
B1 B1 N1 C30 168.84(16) 5_576 . . . ?
Li2 B1 N1 C30 -149.1(2) . . . . ?
Li2 B1 N1 C30 85.0(3) 5_576 . . . ?
Li1 B1 N1 C30 133.6(2) . . . . ?
Li1 B1 N1 C30 -104.4(3) 5_576 . . . ?
N2 B1 N1 Li1 -145.2(2) . . . . ?
B1 B1 N1 Li1 35.26(19) 5_576 . . . ?
Li2 B1 N1 Li1 77.27(13) . . . . ?
Li2 B1 N1 Li1 -48.6(3) 5_576 . . . ?
Li1 B1 N1 Li1 122.0(3) 5_576 . . . ?
N2 B1 N1 Li2 137.5(2) . . . . ?
B1 B1 N1 Li2 -42.01(18) 5_576 . . . ?
Li2 B1 N1 Li2 -125.8(2) 5_576 . . . ?
Li1 B1 N1 Li2 -77.27(13) . . . . ?
Li1 B1 N1 Li2 44.7(3) 5_576 . . . ?
O1' Li1 N1 C30 0.2(5) . . . . ?
O1 Li1 N1 C30 -6.8(5) . . . . ?
N2 Li1 N1 C30 167.25(14) 5_576 . . . ?
B1 Li1 N1 C30 -139.70(19) . . . . ?
B1 Li1 N1 C30 -163.66(14) 5_576 . . . ?
Li2 Li1 N1 C30 135.87(17) . . . . ?
O1' Li1 N1 B1 139.9(5) . . . . ?
O1 Li1 N1 B1 132.9(5) . . . . ?
N2 Li1 N1 B1 -53.05(15) 5_576 . . . ?
B1 Li1 N1 B1 -23.96(14) 5_576 . . . ?
Li2 Li1 N1 B1 -84.43(13) . . . . ?
O1' Li1 N1 Li2 -135.7(5) . . . . ?
O1 Li1 N1 Li2 -142.7(5) . . . . ?
N2 Li1 N1 Li2 31.38(14) 5_576 . . . ?
B1 Li1 N1 Li2 84.43(13) . . . . ?
B1 Li1 N1 Li2 60.47(11) 5_576 . . . ?
O2 Li2 N1 C30 53.1(3) . . . . ?
N2 Li2 N1 C30 -151.69(16) 5_576 . . . ?
B1 Li2 N1 C30 146.2(2) . . . . ?
B1 Li2 N1 C30 174.96(17) 5_576 . . . ?
Li1 Li2 N1 C30 -122.1(2) . . . . ?
O2 Li2 N1 B1 -93.1(2) . . . . ?
N2 Li2 N1 B1 62.15(13) 5_576 . . . ?
B1 Li2 N1 B1 28.80(13) 5_576 . . . ?
Li1 Li2 N1 B1 91.71(14) . . . . ?
O2 Li2 N1 Li1 175.2(2) . . . . ?
N2 Li2 N1 Li1 -29.55(13) 5_576 . . . ?
B1 Li2 N1 Li1 -91.71(14) . . . . ?
B1 Li2 N1 Li1 -62.90(12) 5_576 . . . ?
C39 C38 N2 B1 -51.2(2) . . . . ?
C43 C38 N2 B1 133.55(18) . . . . ?
C39 C38 N2 Li1 73.8(2) . . . 5_576 ?
C43 C38 N2 Li1 -101.4(2) . . . 5_576 ?
C39 C38 N2 Li2 -177.90(18) . . . 5_576 ?
C43 C38 N2 Li2 6.9(3) . . . 5_576 ?
N1 B1 N2 C38 -6.7(3) . . . . ?
B1 B1 N2 C38 172.89(16) 5_576 . . . ?
Li2 B1 N2 C38 89.4(3) . . . . ?
Li2 B1 N2 C38 -144.8(2) 5_576 . . . ?
Li1 B1 N2 C38 -100.2(3) . . . . ?
Li1 B1 N2 C38 138.1(2) 5_576 . . . ?
N1 B1 N2 Li1 -144.7(2) . . . 5_576 ?
B1 B1 N2 Li1 34.84(19) 5_576 . . 5_576 ?
Li2 B1 N2 Li1 -48.7(3) . . . 5_576 ?
Li2 B1 N2 Li1 77.18(14) 5_576 . . 5_576 ?
Li1 B1 N2 Li1 121.8(3) . . . 5_576 ?
N1 B1 N2 Li2 138.1(2) . . . 5_576 ?
B1 B1 N2 Li2 -42.34(18) 5_576 . . 5_576 ?
Li2 B1 N2 Li2 -125.8(2) . . . 5_576 ?
Li1 B1 N2 Li2 44.6(3) . . . 5_576 ?
Li1 B1 N2 Li2 -77.18(14) 5_576 . . 5_576 ?
O1' Li1 O1 C10 64(5) . . . . ?
N2 Li1 O1 C10 13.8(13) 5_576 . . . ?
N1 Li1 O1 C10 -175.2(8) . . . . ?
B1 Li1 O1 C10 -131.7(9) . . . . ?
B1 Li1 O1 C10 -49.1(15) 5_576 . . . ?
Li2 Li1 O1 C10 112.5(10) . . . . ?
O1' Li1 O1 C13 -97(6) . . . . ?
N2 Li1 O1 C13 -147.2(7) 5_576 . . . ?
N1 Li1 O1 C13 23.8(11) . . . . ?
B1 Li1 O1 C13 67.3(11) . . . . ?
B1 Li1 O1 C13 149.9(6) 5_576 . . . ?
Li2 Li1 O1 C13 -48.5(14) . . . . ?
C13 O1 C10 C11 11.4(17) . . . . ?
Li1 O1 C10 C11 -152.4(13) . . . . ?
O1 C10 C11 C12 -8(2) . . . . ?
C10 C11 C12 C13 2.4(19) . . . . ?
C11 C12 C13 O1 4.4(14) . . . . ?
C10 O1 C13 C12 -10.0(12) . . . . ?
Li1 O1 C13 C12 153.0(8) . . . . ?
O1 Li1 O1' C10' -122(6) . . . . ?
N2 Li1 O1' C10' 13.3(13) 5_576 . . . ?
N1 Li1 O1' C10' 175.1(8) . . . . ?
B1 Li1 O1' C10' -140.0(8) . . . . ?
B1 Li1 O1' C10' -42.4(16) 5_576 . . . ?
Li2 Li1 O1' C10' 99.6(11) . . . . ?
O1 Li1 O1' C13' 95(6) . . . . ?
N2 Li1 O1' C13' -129.9(7) 5_576 . . . ?
N1 Li1 O1' C13' 31.9(10) . . . . ?
B1 Li1 O1' C13' 76.8(11) . . . . ?
B1 Li1 O1' C13' 174.4(8) 5_576 . . . ?
Li2 Li1 O1' C13' -43.6(11) . . . . ?
C13' O1' C10' C11' -14.0(15) . . . . ?
Li1 O1' C10' C11' -160.0(11) . . . . ?
O1' C10' C11' C12' 17.0(15) . . . . ?
C10' C11' C12' C13' -14.0(13) . . . . ?
C11' C12' C13' O1' 6.4(11) . . . . ?
C10' O1' C13' C12' 4.8(12) . . . . ?
Li1 O1' C13' C12' 155.5(7) . . . . ?
N1 Li2 O2 C20 79.3(3) . . . . ?
N2 Li2 O2 C20 -66.0(3) 5_576 . . . ?
B1 Li2 O2 C20 33.9(3) . . . . ?
B1 Li2 O2 C20 -19.9(3) 5_576 . . . ?
N1 Li2 O2 C23 -100.1(3) . . . . ?
N2 Li2 O2 C23 114.5(2) 5_576 . . . ?
B1 Li2 O2 C23 -145.51(18) . . . . ?
B1 Li2 O2 C23 160.65(18) 5_576 . . . ?
C23 O2 C20 C21 38.5(2) . . . . ?
Li2 O2 C20 C21 -141.07(18) . . . . ?
O2 C20 C21 C22 -20.9(2) . . . . ?
C20 C21 C22 C23 -3.5(2) . . . . ?
C20 O2 C23 C22 -40.8(2) . . . . ?
Li2 O2 C23 C22 138.71(19) . . . . ?
C21 C22 C23 O2 26.8(2) . . . . ?
